data_4309772
loop_
_publ_author_name
'Hongyu Chen'
'Ranitendranath Tagore'
'Siddhartha Das'
'Christopher Incarvito'
'J. W. Faller'
'Robert H. Crabtree'
'Gary W. Brudvig'

_publ_contact_author_address
;
    Department of Chemistry, Yale University, New Haven, CT 06520-8107 USA
;
_publ_contact_author_email ' Jack.faller@yale.edu '
_publ_contact_author_fax ' (203)-432-6144 '
_publ_contact_author_name ' J. W. Faller'
_publ_contact_author_phone ' (203)-432-3954 '
_publ_section_title
;
General Synthesis of Di-\m-oxo Dimanganese Complexes as Functional Models
for the Oxygen Evolving Complex of Photosystem II
;
_journal_name_full 'Inorganic Chemistry'
_journal_page_first 7661
_journal_page_last 7670
_journal_paper_doi 10.1021/ic0509940
_journal_volume 44
_journal_year 2005
_chemical_formula_sum 'C19 H11 Cl2 Mn N3'
_chemical_formula_weight 407.15
_chemical_name_systematic
; 
 ? 
;
_space_group_IT_number 2
_symmetry_cell_setting triclinic
_symmetry_space_group_name_Hall '-P 1'
_symmetry_space_group_name_H-M 'P -1'
_atom_sites_solution_hydrogens geom
_atom_sites_solution_primary direct
_atom_sites_solution_secondary difmap
_audit_creation_method SHELXL-97
_cell_angle_alpha 95.91(3)
_cell_angle_beta 97.55(3)
_cell_angle_gamma 110.33(3)
_cell_formula_units_Z 2
_cell_length_a 7.5455(15)
_cell_length_b 9.5624(19)
_cell_length_c 12.599(3)
_cell_measurement_temperature 296(2)
_cell_volume 834.2(4)
_computing_cell_refinement Denzo
_computing_data_collection Nonius
_computing_data_reduction Denzo
_computing_molecular_graphics XP
_computing_publication_material XCIF
_computing_structure_refinement 'SHELXL-97 (Sheldrick, 1997)'
_computing_structure_solution 'SHELXS-97 (Sheldrick, 1990)'
_diffrn_ambient_temperature 296(2)
_diffrn_measured_fraction_theta_full 0.992
_diffrn_measured_fraction_theta_max 0.992
_diffrn_measurement_device_type 'Nonius KappaCCD'
_diffrn_measurement_method '\w scans'
_diffrn_radiation_monochromator graphite
_diffrn_radiation_source 'fine-focus sealed tube'
_diffrn_radiation_type MoK\a
_diffrn_radiation_wavelength 0.71073
_diffrn_reflns_av_R_equivalents 0.0269
_diffrn_reflns_av_sigmaI/netI 0.0785
_diffrn_reflns_limit_h_max 9
_diffrn_reflns_limit_h_min -9
_diffrn_reflns_limit_k_max 12
_diffrn_reflns_limit_k_min -12
_diffrn_reflns_limit_l_max 11
_diffrn_reflns_limit_l_min -16
_diffrn_reflns_number 5404
_diffrn_reflns_theta_full 27.87
_diffrn_reflns_theta_max 27.87
_diffrn_reflns_theta_min 1.65
_exptl_absorpt_coefficient_mu 1.117
_exptl_absorpt_correction_T_max 0.7304
_exptl_absorpt_correction_T_min 0.7304
_exptl_absorpt_correction_type none
_exptl_crystal_colour orange
_exptl_crystal_density_diffrn 1.621
_exptl_crystal_density_method 'not measured'
_exptl_crystal_description block
_exptl_crystal_F_000 410
_exptl_crystal_size_max 0.30
_exptl_crystal_size_mid 0.30
_exptl_crystal_size_min 0.30
_refine_diff_density_max 0.232
_refine_diff_density_min -0.318
_refine_diff_density_rms 0.058
_refine_ls_extinction_method none
_refine_ls_goodness_of_fit_ref 1.003
_refine_ls_hydrogen_treatment mixed
_refine_ls_matrix_type full
_refine_ls_number_parameters 226
_refine_ls_number_reflns 3930
_refine_ls_number_restraints 0
_refine_ls_restrained_S_all 1.003
_refine_ls_R_factor_all 0.0954
_refine_ls_R_factor_gt 0.0399
_refine_ls_shift/su_max 0.001
_refine_ls_shift/su_mean 0.000
_refine_ls_structure_factor_coef Fsqd
_refine_ls_weighting_details 'calc w=1/[\s^2^(Fo^2^)+(0.0307P)^2^+0.2388P] where P=(Fo^2^+2Fc^2^)/3'
_refine_ls_weighting_scheme calc
_refine_ls_wR_factor_gt 0.0775
_refine_ls_wR_factor_ref 0.1003
_reflns_number_gt 2349
_reflns_number_total 3930
_reflns_threshold_expression >2sigma(I)
_cod_data_source_file ic0509940si20050617_103131.cif
_cod_data_source_block hc01
_cod_depositor_comments
;
The following automatic conversions were performed:
'_symmetry_cell_setting' value 'Triclinic' changed to 'triclinic'
according to '/home/saulius/struct/CIF-dictionaries/cif_core.dic'
dictionary named 'cif_core.dic' version 2.4.1 from 2010-06-29.

Automatic conversion script
Id: cif_fix_enum 1527 2010-12-29 10:47:43Z saulius 
;
_cod_original_cell_volume 834.2(3)
_cod_database_code 4309772

loop_
_symmetry_equiv_pos_as_xyz
'x, y, z'
'-x, -y, -z'

loop_
_atom_site_label
_atom_site_type_symbol
_atom_site_fract_x
_atom_site_fract_y
_atom_site_fract_z
_atom_site_U_iso_or_equiv
_atom_site_adp_type
_atom_site_occupancy
_atom_site_symmetry_multiplicity
_atom_site_calc_flag
_atom_site_refinement_flags
_atom_site_disorder_assembly
_atom_site_disorder_group
Mn1 Mn 0.50613(6) 0.70518(4) 0.75650(3) 0.04457(15) Uani 1 1 d . . .
Cl1 Cl 0.76026(11) 0.66311(9) 0.68662(6) 0.0639(2) Uani 1 1 d . . .
Cl2 Cl 0.28272(11) 0.48528(8) 0.79441(6) 0.0585(2) Uani 1 1 d . . .
N1 N 0.6648(3) 0.8270(2) 0.93228(18) 0.0421(5) Uani 1 1 d . . .
N2 N 0.5260(3) 0.9405(2) 0.77220(17) 0.0404(5) Uani 1 1 d . . .
N3 N 0.3297(3) 0.7348(2) 0.60051(18) 0.0436(5) Uani 1 1 d . . .
C1 C 0.7304(4) 0.7705(3) 1.0139(2) 0.0479(7) Uani 1 1 d . . .
H1A H 0.7045 0.6671 1.0046 0.057 Uiso 1 1 calc R . .
C2 C 0.8358(4) 0.8573(3) 1.1126(2) 0.0533(8) Uani 1 1 d . . .
H2A H 0.8782 0.8119 1.1673 0.064 Uiso 1 1 calc R . .
C3 C 0.8765(4) 1.0088(3) 1.1285(2) 0.0510(7) Uani 1 1 d . . .
H3A H 0.9481 1.0682 1.1938 0.061 Uiso 1 1 calc R . .
C4 C 0.8091(4) 1.0747(3) 1.0453(2) 0.0454(7) Uani 1 1 d . . .
C5 C 0.7043(4) 0.9786(3) 0.9488(2) 0.0403(6) Uani 1 1 d . . .
C6 C 0.8420(4) 1.2330(3) 1.0540(3) 0.0564(8) Uani 1 1 d . . .
H6A H 0.9123 1.2976 1.1177 0.068 Uiso 1 1 calc R . .
C7 C 0.7732(4) 1.2894(3) 0.9718(3) 0.0587(8) Uani 1 1 d . . .
H7A H 0.7987 1.3927 0.9798 0.070 Uiso 1 1 calc R . .
C8 C 0.6614(4) 1.1955(3) 0.8720(2) 0.0482(7) Uani 1 1 d . . .
C9 C 0.6286(4) 1.0392(3) 0.8611(2) 0.0407(6) Uani 1 1 d . . .
C10 C 0.5764(4) 1.2438(3) 0.7849(3) 0.0535(8) Uani 1 1 d . . .
H10A H 0.5954 1.3458 0.7883 0.064 Uiso 1 1 calc R . .
C11 C 0.4643(4) 1.1427(3) 0.6936(2) 0.0469(7) Uani 1 1 d . . .
C12 C 0.4445(4) 0.9899(3) 0.6904(2) 0.0404(6) Uani 1 1 d . . .
C13 C 0.3682(4) 1.1817(4) 0.6018(3) 0.0574(8) Uani 1 1 d . . .
H13A H 0.3794 1.2816 0.6015 0.069 Uiso 1 1 calc R . .
C14 C 0.2628(4) 1.0768(4) 0.5163(3) 0.0578(8) Uani 1 1 d . . .
H14A H 0.2013 1.1059 0.4586 0.069 Uiso 1 1 calc R . .
C15 C 0.2414(4) 0.9206(3) 0.5109(2) 0.0478(7) Uani 1 1 d . . .
C16 C 0.3348(4) 0.8780(3) 0.5979(2) 0.0417(6) Uani 1 1 d . . .
C17 C 0.1375(4) 0.8061(4) 0.4233(2) 0.0575(8) Uani 1 1 d . . .
H17A H 0.0700 0.8278 0.3641 0.069 Uiso 1 1 calc R . .
C18 C 0.1346(4) 0.6631(4) 0.4245(2) 0.0587(8) Uani 1 1 d . . .
H18A H 0.0673 0.5872 0.3659 0.070 Uiso 1 1 calc R . .
C19 C 0.2334(4) 0.6322(3) 0.5142(2) 0.0524(7) Uani 1 1 d . . .
H19A H 0.2319 0.5345 0.5138 0.063 Uiso 1 1 calc R . .

loop_
_atom_site_aniso_label
_atom_site_aniso_U_11
_atom_site_aniso_U_22
_atom_site_aniso_U_33
_atom_site_aniso_U_23
_atom_site_aniso_U_13
_atom_site_aniso_U_12
Mn1 0.0506(3) 0.0346(3) 0.0452(3) 0.00194(19) 0.0027(2) 0.0148(2)
Cl1 0.0631(5) 0.0693(5) 0.0616(5) -0.0052(4) 0.0056(4) 0.0333(4)
Cl2 0.0693(5) 0.0375(4) 0.0607(5) 0.0068(4) 0.0085(4) 0.0111(4)
N1 0.0414(13) 0.0366(13) 0.0439(14) 0.0030(11) 0.0079(11) 0.0098(10)
N2 0.0415(12) 0.0394(13) 0.0406(13) 0.0051(11) 0.0088(11) 0.0152(11)
N3 0.0422(13) 0.0400(13) 0.0443(14) 0.0029(11) 0.0056(11) 0.0117(11)
C1 0.0462(16) 0.0466(17) 0.0469(18) 0.0100(15) 0.0064(14) 0.0121(14)
C2 0.0464(17) 0.061(2) 0.0442(18) 0.0097(16) 0.0053(14) 0.0094(16)
C3 0.0380(16) 0.060(2) 0.0408(17) -0.0040(15) 0.0032(13) 0.0048(15)
C4 0.0378(15) 0.0453(17) 0.0481(17) -0.0028(14) 0.0129(13) 0.0102(13)
C5 0.0338(14) 0.0402(16) 0.0413(15) -0.0006(13) 0.0104(12) 0.0074(12)
C6 0.0474(17) 0.0500(19) 0.062(2) -0.0134(16) 0.0064(15) 0.0137(15)
C7 0.0580(19) 0.0351(16) 0.075(2) -0.0109(17) 0.0107(18) 0.0137(15)
C8 0.0439(16) 0.0384(16) 0.063(2) 0.0006(15) 0.0152(15) 0.0160(14)
C9 0.0380(15) 0.0365(15) 0.0473(17) 0.0020(14) 0.0133(13) 0.0126(13)
C10 0.0572(18) 0.0375(16) 0.072(2) 0.0083(16) 0.0214(17) 0.0214(15)
C11 0.0469(16) 0.0426(16) 0.0594(19) 0.0140(15) 0.0200(15) 0.0209(14)
C12 0.0400(15) 0.0404(15) 0.0453(16) 0.0090(13) 0.0139(13) 0.0176(13)
C13 0.065(2) 0.059(2) 0.068(2) 0.0240(18) 0.0248(18) 0.0379(18)
C14 0.0593(19) 0.076(2) 0.057(2) 0.0287(19) 0.0185(17) 0.0407(18)
C15 0.0431(16) 0.0614(19) 0.0465(17) 0.0165(16) 0.0133(14) 0.0242(15)
C16 0.0370(15) 0.0477(17) 0.0430(16) 0.0102(14) 0.0110(13) 0.0165(13)
C17 0.0510(18) 0.084(2) 0.0414(18) 0.0147(17) 0.0051(15) 0.0296(18)
C18 0.0538(19) 0.068(2) 0.0446(19) 0.0002(17) 0.0029(15) 0.0152(17)
C19 0.0525(18) 0.0498(18) 0.0474(18) 0.0023(15) 0.0045(15) 0.0125(15)

loop_
_atom_type_symbol
_atom_type_description
_atom_type_scat_dispersion_real
_atom_type_scat_dispersion_imag
_atom_type_scat_source
C C 0.0033 0.0016 'International Tables Vol C Tables 4.2.6.8 and 6.1.1.4'
H H 0.0000 0.0000 'International Tables Vol C Tables 4.2.6.8 and 6.1.1.4'
N N 0.0061 0.0033 'International Tables Vol C Tables 4.2.6.8 and 6.1.1.4'
Cl Cl 0.1484 0.1585 'International Tables Vol C Tables 4.2.6.8 and 6.1.1.4'
Mn Mn 0.3368 0.7283 'International Tables Vol C Tables 4.2.6.8 and 6.1.1.4'

loop_
_geom_angle_atom_site_label_1
_geom_angle_atom_site_label_2
_geom_angle_atom_site_label_3
_geom_angle
_geom_angle_site_symmetry_1
_geom_angle_site_symmetry_3
_geom_angle_publ_flag
N2 Mn1 N3 71.71(9) . . ?
N2 Mn1 Cl2 133.19(6) . . ?
N3 Mn1 Cl2 99.41(7) . . ?
N2 Mn1 N1 71.46(8) . . ?
N3 Mn1 N1 142.56(8) . . ?
Cl2 Mn1 N1 100.70(7) . . ?
N2 Mn1 Cl1 113.98(7) . . ?
N3 Mn1 Cl1 100.83(6) . . ?
Cl2 Mn1 Cl1 112.83(4) . . ?
N1 Mn1 Cl1 99.97(6) . . ?
C1 N1 C5 116.7(2) . . ?
C1 N1 Mn1 128.99(18) . . ?
C5 N1 Mn1 114.21(17) . . ?
C9 N2 C12 118.9(2) . . ?
C9 N2 Mn1 120.49(17) . . ?
C12 N2 Mn1 120.46(18) . . ?
C19 N3 C16 117.3(2) . . ?
C19 N3 Mn1 128.17(19) . . ?
C16 N3 Mn1 114.49(17) . . ?
N1 C1 C2 123.6(3) . . ?
C3 C2 C1 119.6(3) . . ?
C2 C3 C4 119.3(3) . . ?
C5 C4 C3 117.2(3) . . ?
C5 C4 C6 119.0(3) . . ?
C3 C4 C6 123.8(3) . . ?
N1 C5 C4 123.7(3) . . ?
N1 C5 C9 116.6(2) . . ?
C4 C5 C9 119.7(2) . . ?
C7 C6 C4 121.2(3) . . ?
C6 C7 C8 122.1(3) . . ?
C10 C8 C9 116.5(3) . . ?
C10 C8 C7 125.7(3) . . ?
C9 C8 C7 117.8(3) . . ?
N2 C9 C8 123.2(3) . . ?
N2 C9 C5 116.6(2) . . ?
C8 C9 C5 120.2(3) . . ?
C11 C10 C8 121.2(3) . . ?
C10 C11 C12 117.5(3) . . ?
C10 C11 C13 125.0(3) . . ?
C12 C11 C13 117.5(3) . . ?
N2 C12 C11 122.6(3) . . ?
N2 C12 C16 116.1(2) . . ?
C11 C12 C16 121.3(3) . . ?
C14 C13 C11 121.2(3) . . ?
C13 C14 C15 122.2(3) . . ?
C16 C15 C17 116.3(3) . . ?
C16 C15 C14 118.4(3) . . ?
C17 C15 C14 125.2(3) . . ?
N3 C16 C15 123.7(3) . . ?
N3 C16 C12 117.1(2) . . ?
C15 C16 C12 119.2(2) . . ?
C18 C17 C15 120.3(3) . . ?
C17 C18 C19 119.0(3) . . ?
N3 C19 C18 123.3(3) . . ?

loop_
_geom_bond_atom_site_label_1
_geom_bond_atom_site_label_2
_geom_bond_distance
_geom_bond_site_symmetry_2
_geom_bond_publ_flag
Mn1 N2 2.189(2) . ?
Mn1 N3 2.325(2) . ?
Mn1 Cl2 2.3337(12) . ?
Mn1 N1 2.345(2) . ?
Mn1 Cl1 2.3495(10) . ?
N1 C1 1.327(3) . ?
N1 C5 1.362(3) . ?
N2 C9 1.338(3) . ?
N2 C12 1.341(3) . ?
N3 C19 1.322(3) . ?
N3 C16 1.360(3) . ?
C1 C2 1.392(4) . ?
C2 C3 1.360(4) . ?
C3 C4 1.405(4) . ?
C4 C5 1.400(4) . ?
C4 C6 1.437(4) . ?
C5 C9 1.443(4) . ?
C6 C7 1.341(4) . ?
C7 C8 1.436(4) . ?
C8 C10 1.399(4) . ?
C8 C9 1.416(4) . ?
C10 C11 1.385(4) . ?
C11 C12 1.412(4) . ?
C11 C13 1.436(4) . ?
C12 C16 1.436(4) . ?
C13 C14 1.340(4) . ?
C14 C15 1.439(4) . ?
C15 C16 1.398(4) . ?
C15 C17 1.399(4) . ?
C17 C18 1.362(4) . ?
C18 C19 1.386(4) . ?
